data_7716230
loop_
_publ_author_name
'Ajithkumar, V. S.'
'Khilari, Nripen'
'Ghanwat, Pratiksha B.'
'Venugopal, Geethu'
'Koley, Debasis'
'Sen, Sakya S.'

_publ_section_title
;
 Activation of carbon disulfide by a hypersilyl germylene.
;
_journal_issue 26
_journal_name_full 'Dalton transactions (Cambridge, England : 2003)'
_journal_page_first 10814
_journal_page_last 10818
_journal_paper_doi 10.1039/d4dt01573h
_journal_volume 53
_journal_year 2024
_chemical_absolute_configuration unk
_chemical_formula_moiety 'C24 H50 Ge N2 S Si4'
_chemical_formula_sum 'C96 H200 Ge4 N8 S4 Si16'
_chemical_formula_weight 2334.67
_space_group_crystal_system monoclinic
_space_group_IT_number 7
_space_group_name_Hall 'P -2yc'
_space_group_name_H-M_alt 'P 1 c 1'
_atom_sites_solution_hydrogens mixed
_audit_creation_method SHELXL-2019/1
_audit_update_record
;
2024-03-13 deposited with the CCDC.	2024-05-30 downloaded from the CCDC.
;
_cell_angle_alpha 90
_cell_angle_beta 93.596(4)
_cell_angle_gamma 90
_cell_formula_units_Z 1
_cell_length_a 21.115(2)
_cell_length_b 9.6030(11)
_cell_length_c 16.2157(19)
_cell_measurement_reflns_used 16370
_cell_measurement_temperature 100(2)
_cell_measurement_theta_max 0.933
_cell_measurement_theta_min 0.895
_cell_volume 3281.5(6)
_computing_cell_refinement 'Bruker SAINT'
_computing_data_collection 'Bruker APEX2'
_computing_data_reduction 'Bruker SAINT'
_computing_molecular_graphics 'Bruker SHELXTL'
_computing_publication_material 'Bruker SHELXTL'
_computing_structure_refinement 'SHELXL-2018/3 (Sheldrick, 2018)'
_computing_structure_solution 'SHELXT 2014/5 (Sheldrick, 2014)'
_diffrn_ambient_temperature 100(2)
_diffrn_detector_area_resol_mean 0.7484
_diffrn_measured_fraction_theta_full 0.999
_diffrn_measured_fraction_theta_max 0.998
_diffrn_measurement_device_type 'Photon II'
_diffrn_measurement_method 'phi and omega scan'
_diffrn_radiation_type MoK\a
_diffrn_radiation_wavelength 0.71073
_diffrn_reflns_av_R_equivalents 0.0776
_diffrn_reflns_av_unetI/netI 0.0444
_diffrn_reflns_Laue_measured_fraction_full 0.999
_diffrn_reflns_Laue_measured_fraction_max 0.998
_diffrn_reflns_limit_h_max 28
_diffrn_reflns_limit_h_min -28
_diffrn_reflns_limit_k_max 12
_diffrn_reflns_limit_k_min -12
_diffrn_reflns_limit_l_max 21
_diffrn_reflns_limit_l_min -21
_diffrn_reflns_number 136918
_diffrn_reflns_point_group_measured_fraction_full 0.999
_diffrn_reflns_point_group_measured_fraction_max 0.997
_diffrn_reflns_theta_full 25.242
_diffrn_reflns_theta_max 28.348
_diffrn_reflns_theta_min 2.121
_diffrn_source 'microfocus X-ray source'
_exptl_absorpt_coefficient_mu 1.158
_exptl_absorpt_correction_T_max 0.7457
_exptl_absorpt_correction_T_min 0.6589
_exptl_absorpt_correction_type multi-scan
_exptl_absorpt_process_details 'SADABS (Bruker, 2016)'
_exptl_crystal_colour COLORLESS
_exptl_crystal_density_diffrn 1.181
_exptl_crystal_description BLOCK
_exptl_crystal_F_000 1248
_exptl_crystal_size_max 0.110
_exptl_crystal_size_mid 0.080
_exptl_crystal_size_min 0.060
_refine_diff_density_max 0.872
_refine_diff_density_min -0.638
_refine_diff_density_rms 0.072
_refine_ls_abs_structure_details
;
 Flack x determined using 5819 quotients [(I+)-(I-)]/[(I+)+(I-)]
 (Parsons, Flack and Wagner, Acta Cryst. B69 (2013) 249-259).
;
_refine_ls_abs_structure_Flack 0.426(13)
_refine_ls_extinction_method none
_refine_ls_goodness_of_fit_ref 1.042
_refine_ls_hydrogen_treatment mixed
_refine_ls_matrix_type full
_refine_ls_number_parameters 610
_refine_ls_number_reflns 16323
_refine_ls_number_restraints 2
_refine_ls_restrained_S_all 1.042
_refine_ls_R_factor_all 0.0552
_refine_ls_R_factor_gt 0.0404
_refine_ls_shift/su_max 0.015
_refine_ls_shift/su_mean 0.003
_refine_ls_structure_factor_coef Fsqd
_refine_ls_weighting_details 'w=1/[\s^2^(Fo^2^)+(0.0266P)^2^+4.8003P] where P=(Fo^2^+2Fc^2^)/3'
_refine_ls_weighting_scheme calc
_refine_ls_wR_factor_gt 0.0869
_refine_ls_wR_factor_ref 0.0934
_reflns_Friedel_coverage 0.997
_reflns_Friedel_fraction_full 0.999
_reflns_Friedel_fraction_max 0.996
_reflns_number_gt 13533
_reflns_number_total 16323
_reflns_threshold_expression 'I > 2\s(I)'
_cod_data_source_file d4dt01573h2.cif
_cod_data_source_block mo_LGeSulfurSiTMS3_2_b
_cod_depositor_comments
;
The following automatic conversions were performed:

data item '_chemical_absolute_configuration' value 'UNK' was changed
to 'unk' in accordance with the
/home/data/users/saulius/crontab/automatic-downloads/rss-feeds/RSC/lib/dictionaries/cif_core.dic
dictionary named 'cif_core.dic' version 2.4.2 last updated on
2011-04-26.

Automatic conversion script
Id: cif_fix_values 8170 2020-07-09 18:12:32Z antanas 

 Adding full bibliography for 7716229--7716230.cif.
;
_cod_original_sg_symbol_H-M 'P c'
_cod_database_code 7716230
_shelx_shelxl_version_number 2019/1
_shelx_space_group_comment
;
The symmetry employed for this shelxl refinement is uniquely defined
by the following loop, which should always be used as a source of
symmetry information in preference to the above space-group names.
They are only intended as comments.
;
_shelx_estimated_absorpt_t_min 0.883
_shelx_estimated_absorpt_t_max 0.934

loop_
_space_group_symop_operation_xyz
'x, y, z'
'x, -y, z+1/2'

loop_
_atom_site_label
_atom_site_type_symbol
_atom_site_fract_x
_atom_site_fract_y
_atom_site_fract_z
_atom_site_U_iso_or_equiv
_atom_site_adp_type
_atom_site_occupancy
_atom_site_site_symmetry_order
_atom_site_calc_flag
_atom_site_refinement_flags_posn
_atom_site_refinement_flags_adp
_atom_site_refinement_flags_occupancy
_atom_site_disorder_assembly
_atom_site_disorder_group
Ge1 Ge 0.27719(3) 0.32118(11) 0.50724(3) 0.0158(2) Uani 1 1 d . . . . .
Ge1' Ge 0.72596(3) 0.82226(12) 0.49298(4) 0.0177(2) Uani 1 1 d . . . . .
S1 S 0.28181(13) 0.5078(3) 0.57376(18) 0.0254(6) Uani 1 1 d . . . . .
S1' S 0.72120(14) 1.0066(3) 0.4287(2) 0.0325(7) Uani 1 1 d . . . . .
Si1 Si 0.17523(13) 0.2118(3) 0.48128(16) 0.0165(5) Uani 1 1 d . . . . .
Si1' Si 0.82820(12) 0.7136(3) 0.52077(17) 0.0161(5) Uani 1 1 d . . . . .
N1 N 0.3455(4) 0.1875(9) 0.5334(5) 0.0169(17) Uani 1 1 d . . . . .
N1' N 0.6551(4) 0.6865(10) 0.4658(5) 0.0214(19) Uani 1 1 d . . . . .
C1 C 0.3726(4) 0.2099(10) 0.4674(5) 0.0126(16) Uani 1 1 d . . . . .
C1' C 0.6299(5) 0.7109(11) 0.5425(6) 0.0190(19) Uani 1 1 d . . . . .
Si2 Si 0.11769(13) 0.2643(3) 0.59674(17) 0.0184(6) Uani 1 1 d . . . . .
Si2' Si 0.88412(14) 0.8232(3) 0.63296(19) 0.0221(6) Uani 1 1 d . . . . .
N2 N 0.3365(4) 0.3041(9) 0.4220(5) 0.0213(18) Uani 1 1 d . . . . .
N2' N 0.6645(3) 0.8017(9) 0.5839(4) 0.0135(15) Uani 1 1 d . . . . .
C2 C 0.4322(4) 0.1384(11) 0.4352(6) 0.0178(19) Uani 1 1 d . . . . .
C2' C 0.5707(5) 0.6475(11) 0.5626(6) 0.019(2) Uani 1 1 d . . . . .
Si3 Si 0.12000(14) 0.3224(3) 0.36766(18) 0.0212(6) Uani 1 1 d . . . . .
Si3' Si 0.88625(13) 0.7655(3) 0.40404(18) 0.0209(6) Uani 1 1 d . . . . .
C3 C 0.4929(4) 0.1937(11) 0.4648(6) 0.022(2) Uani 1 1 d . . . . .
H3 H 0.494987 0.273827 0.499210 0.026 Uiso 1 1 calc R U . . .
C3' C 0.5736(5) 0.5225(11) 0.6150(6) 0.019(2) Uani 1 1 d . . . . .
H3' H 0.613687 0.488632 0.636026 0.022 Uiso 1 1 calc R U . . .
Si4 Si 0.17657(14) -0.0295(3) 0.45475(19) 0.0220(6) Uani 1 1 d . . . . .
Si4' Si 0.82737(13) 0.4719(3) 0.54698(19) 0.0200(6) Uani 1 1 d . . . . .
C4 C 0.5473(5) 0.1311(11) 0.4433(5) 0.022(2) Uani 1 1 d . . . . .
H4 H 0.587957 0.165741 0.461459 0.026 Uiso 1 1 calc R U . . .
C4' C 0.5202(4) 0.4549(11) 0.6340(6) 0.0191(19) Uani 1 1 d . . . . .
H4' H 0.522774 0.371151 0.665201 0.023 Uiso 1 1 calc R U . . .
C5 C 0.5399(5) 0.0086(12) 0.3911(6) 0.026(2) Uani 1 1 d . . . . .
H5 H 0.576685 -0.039677 0.375855 0.031 Uiso 1 1 calc R U . . .
C5' C 0.4579(4) 0.5126(12) 0.6055(6) 0.022(2) Uani 1 1 d . . . . .
H5' H 0.419472 0.468495 0.618455 0.027 Uiso 1 1 calc R U . . .
C6 C 0.4858(5) -0.0356(13) 0.3654(6) 0.030(3) Uani 1 1 d . . . . .
H6 H 0.483233 -0.113341 0.329200 0.037 Uiso 1 1 calc R U . . .
C6' C 0.4575(4) 0.6265(12) 0.5618(7) 0.031(3) Uani 1 1 d . . . . .
H6' H 0.417479 0.664487 0.543687 0.037 Uiso 1 1 calc R U . . .
C7 C 0.4283(5) 0.0278(13) 0.3892(6) 0.025(2) Uani 1 1 d . . . . .
H1 H 0.391(3) -0.014(7) 0.378(4) 0.038 Uiso 1 1 d . U . . .
C7' C 0.5130(5) 0.6982(11) 0.5393(6) 0.025(2) Uani 1 1 d . . . . .
H7' H 0.509185 0.781642 0.507944 0.030 Uiso 1 1 calc R U . . .
C8 C 0.3666(4) 0.0900(11) 0.5995(5) 0.0162(18) Uani 1 1 d . . . . .
C8' C 0.6396(5) 0.5942(10) 0.3927(6) 0.023(2) Uani 1 1 d . . . . .
C9 C 0.4297(5) 0.1405(14) 0.6481(7) 0.037(3) Uani 1 1 d . . . . .
H9A H 0.464119 0.143619 0.610346 0.055 Uiso 1 1 calc R U . . .
H9B H 0.440814 0.075641 0.693307 0.055 Uiso 1 1 calc R U . . .
H9C H 0.423141 0.233722 0.670691 0.055 Uiso 1 1 calc R U . . .
C9' C 0.6903(5) 0.6027(12) 0.3390(7) 0.024(2) Uani 1 1 d . . . . .
H9'A H 0.680663 0.543961 0.290353 0.036 Uiso 1 1 calc R U . . .
H9'B H 0.729618 0.570400 0.368156 0.036 Uiso 1 1 calc R U . . .
H9'C H 0.695466 0.699438 0.321430 0.036 Uiso 1 1 calc R U . . .
C10 C 0.3693(6) -0.0634(12) 0.5719(7) 0.032(2) Uani 1 1 d . . . . .
H10A H 0.329577 -0.088077 0.540850 0.048 Uiso 1 1 calc R U . . .
H10B H 0.375139 -0.123440 0.620698 0.048 Uiso 1 1 calc R U . . .
H10C H 0.404916 -0.076333 0.536735 0.048 Uiso 1 1 calc R U . . .
C10' C 0.6318(6) 0.4472(13) 0.4228(7) 0.033(3) Uani 1 1 d . . . . .
H10D H 0.624276 0.384843 0.375387 0.049 Uiso 1 1 calc R U . . .
H10E H 0.595549 0.442788 0.457708 0.049 Uiso 1 1 calc R U . . .
H10F H 0.670365 0.418354 0.455036 0.049 Uiso 1 1 calc R U . . .
C11 C 0.3138(6) 0.1093(13) 0.6653(7) 0.029(2) Uani 1 1 d . . . . .
H11D H 0.271928 0.086149 0.639325 0.043 Uiso 1 1 calc R U . . .
H11E H 0.313762 0.206222 0.684310 0.043 Uiso 1 1 calc R U . . .
H11F H 0.323273 0.047517 0.712540 0.043 Uiso 1 1 calc R U . . .
C11' C 0.5775(6) 0.6335(13) 0.3528(7) 0.038(3) Uani 1 1 d . . . . .
H11A H 0.577875 0.732548 0.338282 0.056 Uiso 1 1 calc R U . . .
H11B H 0.544180 0.616143 0.390940 0.056 Uiso 1 1 calc R U . . .
H11C H 0.569180 0.577893 0.302588 0.056 Uiso 1 1 calc R U . . .
C12 C 0.3501(4) 0.3701(11) 0.3428(6) 0.0169(18) Uani 1 1 d . . . . .
C12' C 0.6537(5) 0.8809(11) 0.6611(6) 0.021(2) Uani 1 1 d . . . . .
C13 C 0.2987(5) 0.4898(11) 0.3308(6) 0.025(2) Uani 1 1 d . . . . .
H13A H 0.303062 0.535617 0.277430 0.037 Uiso 1 1 calc R U . . .
H13B H 0.305223 0.558336 0.375335 0.037 Uiso 1 1 calc R U . . .
H13C H 0.256154 0.449665 0.332189 0.037 Uiso 1 1 calc R U . . .
C13' C 0.6564(6) 0.7764(13) 0.7290(6) 0.033(3) Uani 1 1 d . . . . .
H13D H 0.620941 0.711121 0.720545 0.049 Uiso 1 1 calc R U . . .
H13E H 0.653596 0.824056 0.782083 0.049 Uiso 1 1 calc R U . . .
H13F H 0.696588 0.725190 0.729113 0.049 Uiso 1 1 calc R U . . .
C14 C 0.3466(6) 0.2734(12) 0.2661(6) 0.026(2) Uani 1 1 d . . . . .
H14A H 0.345879 0.330052 0.215743 0.039 Uiso 1 1 calc R U . . .
H14B H 0.307972 0.216853 0.265743 0.039 Uiso 1 1 calc R U . . .
H14C H 0.383828 0.212168 0.268177 0.039 Uiso 1 1 calc R U . . .
C14' C 0.5900(6) 0.9529(14) 0.6546(8) 0.038(3) Uani 1 1 d . . . . .
H14D H 0.585830 1.006897 0.603286 0.057 Uiso 1 1 calc R U . . .
H14E H 0.586696 1.015430 0.701911 0.057 Uiso 1 1 calc R U . . .
H14F H 0.556139 0.883080 0.654475 0.057 Uiso 1 1 calc R U . . .
C15 C 0.4142(5) 0.4481(13) 0.3489(7) 0.030(3) Uani 1 1 d . . . . .
H15D H 0.448857 0.380893 0.357659 0.045 Uiso 1 1 calc R U . . .
H15E H 0.415003 0.513553 0.395295 0.045 Uiso 1 1 calc R U . . .
H15F H 0.419299 0.499412 0.297470 0.045 Uiso 1 1 calc R U . . .
C15' C 0.7069(5) 0.9771(12) 0.6746(7) 0.028(2) Uani 1 1 d . . . . .
H15A H 0.746563 0.924125 0.681705 0.043 Uiso 1 1 calc R U . . .
H15B H 0.701199 1.032486 0.724327 0.043 Uiso 1 1 calc R U . . .
H15C H 0.708725 1.039132 0.626816 0.043 Uiso 1 1 calc R U . . .
C16 C 0.1617(5) 0.2324(13) 0.7002(6) 0.028(2) Uani 1 1 d . . . . .
H16A H 0.173197 0.133705 0.705124 0.042 Uiso 1 1 calc R U . . .
H16B H 0.134475 0.257622 0.744651 0.042 Uiso 1 1 calc R U . . .
H16C H 0.200314 0.289297 0.704561 0.042 Uiso 1 1 calc R U . . .
C16' C 0.8198(6) 0.3659(13) 0.4492(8) 0.038(3) Uani 1 1 d . . . . .
H16D H 0.787449 0.407542 0.410829 0.058 Uiso 1 1 calc R U . . .
H16E H 0.807298 0.270475 0.462305 0.058 Uiso 1 1 calc R U . . .
H16F H 0.860608 0.364370 0.423667 0.058 Uiso 1 1 calc R U . . .
C17 C 0.0442(5) 0.1505(14) 0.5912(8) 0.038(3) Uani 1 1 d . . . . .
H17A H 0.022503 0.158528 0.536207 0.057 Uiso 1 1 calc R U . . .
H17B H 0.015692 0.180810 0.633053 0.057 Uiso 1 1 calc R U . . .
H17C H 0.056560 0.053346 0.601446 0.057 Uiso 1 1 calc R U . . .
C17' C 0.7619(5) 0.4316(12) 0.6103(7) 0.033(3) Uani 1 1 d . . . . .
H17D H 0.723296 0.477645 0.587386 0.049 Uiso 1 1 calc R U . . .
H17E H 0.771859 0.464694 0.666837 0.049 Uiso 1 1 calc R U . . .
H17F H 0.755168 0.330614 0.611026 0.049 Uiso 1 1 calc R U . . .
C18 C 0.0947(5) 0.4540(11) 0.5946(7) 0.024(2) Uani 1 1 d . . . . .
H18D H 0.131717 0.510772 0.583441 0.035 Uiso 1 1 calc R U . . .
H18E H 0.079280 0.480352 0.648234 0.035 Uiso 1 1 calc R U . . .
H18F H 0.061039 0.469385 0.551164 0.035 Uiso 1 1 calc R U . . .
C18' C 0.9056(6) 0.4196(12) 0.5995(8) 0.035(3) Uani 1 1 d . . . . .
H18A H 0.906727 0.318234 0.606528 0.053 Uiso 1 1 calc R U . . .
H18B H 0.910661 0.464594 0.653765 0.053 Uiso 1 1 calc R U . . .
H18C H 0.940075 0.448624 0.565673 0.053 Uiso 1 1 calc R U . . .
C19 C 0.0319(4) 0.2822(13) 0.3703(8) 0.031(3) Uani 1 1 d . . . . .
H19A H 0.009441 0.317532 0.319856 0.046 Uiso 1 1 calc R U . . .
H19B H 0.015031 0.327102 0.418572 0.046 Uiso 1 1 calc R U . . .
H19C H 0.025828 0.181235 0.373837 0.046 Uiso 1 1 calc R U . . .
C19' C 0.8587(6) 0.7535(13) 0.7350(6) 0.032(3) Uani 1 1 d . . . . .
H19D H 0.812358 0.758287 0.735846 0.048 Uiso 1 1 calc R U . . .
H19E H 0.878012 0.809716 0.780355 0.048 Uiso 1 1 calc R U . . .
H19F H 0.872496 0.656535 0.741703 0.048 Uiso 1 1 calc R U . . .
C20 C 0.1450(5) 0.2565(13) 0.2678(7) 0.033(3) Uani 1 1 d . . . . .
H20A H 0.113520 0.282996 0.223596 0.049 Uiso 1 1 calc R U . . .
H20B H 0.148584 0.154800 0.270048 0.049 Uiso 1 1 calc R U . . .
H20C H 0.186281 0.296749 0.256601 0.049 Uiso 1 1 calc R U . . .
C20' C 0.8752(5) 1.0209(10) 0.6253(7) 0.029(2) Uani 1 1 d . . . . .
H20D H 0.906792 1.065596 0.663472 0.043 Uiso 1 1 calc R U . . .
H20E H 0.832526 1.047731 0.639719 0.043 Uiso 1 1 calc R U . . .
H20F H 0.881785 1.050857 0.568653 0.043 Uiso 1 1 calc R U . . .
C21 C 0.1283(5) 0.5117(12) 0.3712(7) 0.030(2) Uani 1 1 d . . . . .
H21A H 0.171739 0.536021 0.390881 0.045 Uiso 1 1 calc R U . . .
H21B H 0.098385 0.550478 0.408955 0.045 Uiso 1 1 calc R U . . .
H21C H 0.119251 0.550197 0.315767 0.045 Uiso 1 1 calc R U . . .
C21' C 0.9705(5) 0.7876(13) 0.6290(7) 0.032(3) Uani 1 1 d . . . . .
H21D H 0.984606 0.816007 0.575075 0.048 Uiso 1 1 calc R U . . .
H21E H 0.978379 0.687859 0.637137 0.048 Uiso 1 1 calc R U . . .
H21F H 0.993994 0.840317 0.672712 0.048 Uiso 1 1 calc R U . . .
C22 C 0.1830(5) -0.1404(11) 0.5491(6) 0.028(2) Uani 1 1 d . . . . .
H22A H 0.176320 -0.238127 0.533472 0.042 Uiso 1 1 calc R U . . .
H22B H 0.150819 -0.111920 0.586665 0.042 Uiso 1 1 calc R U . . .
H22C H 0.225331 -0.129520 0.576799 0.042 Uiso 1 1 calc R U . . .
C22' C 0.9114(5) 0.9515(12) 0.4014(7) 0.028(2) Uani 1 1 d . . . . .
H22D H 0.939889 0.965006 0.356622 0.043 Uiso 1 1 calc R U . . .
H22E H 0.933551 0.976244 0.454225 0.043 Uiso 1 1 calc R U . . .
H22F H 0.873901 1.010885 0.391824 0.043 Uiso 1 1 calc R U . . .
C23 C 0.0990(5) -0.0748(12) 0.3971(7) 0.029(2) Uani 1 1 d . . . . .
H23D H 0.095406 -0.024084 0.344548 0.043 Uiso 1 1 calc R U . . .
H23E H 0.063726 -0.048757 0.430455 0.043 Uiso 1 1 calc R U . . .
H23F H 0.097473 -0.175213 0.386220 0.043 Uiso 1 1 calc R U . . .
C23' C 0.9587(5) 0.6536(12) 0.4069(7) 0.028(2) Uani 1 1 d . . . . .
H23A H 0.946602 0.556189 0.414652 0.042 Uiso 1 1 calc R U . . .
H23B H 0.988077 0.682800 0.452863 0.042 Uiso 1 1 calc R U . . .
H23C H 0.979384 0.663188 0.354802 0.042 Uiso 1 1 calc R U . . .
C24 C 0.2426(4) -0.0711(12) 0.3832(6) 0.022(2) Uani 1 1 d . . . . .
H24A H 0.238730 -0.168115 0.364758 0.034 Uiso 1 1 calc R U . . .
H24B H 0.283967 -0.057459 0.413055 0.034 Uiso 1 1 calc R U . . .
H24C H 0.239061 -0.009177 0.335114 0.034 Uiso 1 1 calc R U . . .
C24' C 0.8410(5) 0.7206(14) 0.3073(7) 0.033(3) Uani 1 1 d . . . . .
H24D H 0.868687 0.727411 0.261169 0.050 Uiso 1 1 calc R U . . .
H24E H 0.805324 0.785255 0.298253 0.050 Uiso 1 1 calc R U . . .
H24F H 0.824860 0.625293 0.310868 0.050 Uiso 1 1 calc R U . . .

loop_
_atom_site_aniso_label
_atom_site_aniso_U_11
_atom_site_aniso_U_22
_atom_site_aniso_U_33
_atom_site_aniso_U_23
_atom_site_aniso_U_13
_atom_site_aniso_U_12
Ge1 0.0182(5) 0.0166(5) 0.0125(4) 0.0005(4) 0.0008(4) -0.0018(4)
Ge1' 0.0169(5) 0.0186(6) 0.0178(5) -0.0017(4) 0.0031(4) -0.0049(4)
S1 0.0260(13) 0.0200(13) 0.0299(14) -0.0120(11) -0.0010(11) -0.0074(11)
S1' 0.0292(15) 0.0331(16) 0.0354(16) 0.0094(13) 0.0035(12) -0.0044(12)
Si1 0.0223(13) 0.0122(13) 0.0152(12) 0.0030(10) 0.0028(10) -0.0032(11)
Si1' 0.0152(12) 0.0144(13) 0.0186(13) 0.0047(11) -0.0006(10) -0.0035(10)
N1 0.020(4) 0.019(4) 0.012(3) 0.001(3) 0.000(3) -0.003(3)
N1' 0.019(4) 0.027(5) 0.018(4) -0.010(4) 0.005(3) -0.013(3)
C1 0.014(3) 0.015(4) 0.008(3) -0.002(3) -0.004(2) 0.006(3)
C1' 0.026(4) 0.022(4) 0.009(3) -0.001(3) 0.007(3) 0.009(3)
Si2 0.0208(14) 0.0155(14) 0.0195(13) -0.0021(11) 0.0052(11) -0.0024(11)
Si2' 0.0198(14) 0.0211(16) 0.0247(15) 0.0022(12) -0.0028(11) -0.0076(11)
N2 0.033(4) 0.015(4) 0.017(3) 0.008(3) 0.008(3) 0.003(3)
N2' 0.008(3) 0.025(4) 0.009(3) 0.004(3) 0.004(2) -0.002(3)
C2 0.013(4) 0.023(5) 0.017(4) 0.008(4) -0.003(3) 0.001(3)
C2' 0.029(5) 0.020(4) 0.010(4) 0.000(3) 0.009(3) -0.005(4)
Si3 0.0272(15) 0.0181(15) 0.0177(13) 0.0017(11) -0.0030(11) -0.0038(11)
Si3' 0.0191(14) 0.0206(15) 0.0235(14) 0.0004(12) 0.0045(11) -0.0043(12)
C3 0.013(4) 0.027(5) 0.025(4) 0.003(4) -0.004(3) -0.012(3)
C3' 0.025(5) 0.019(5) 0.012(4) 0.006(3) -0.002(3) -0.002(4)
Si4 0.0275(15) 0.0150(14) 0.0240(15) -0.0023(12) 0.0050(12) -0.0062(11)
Si4' 0.0189(13) 0.0141(14) 0.0274(15) 0.0040(11) 0.0031(11) -0.0047(11)
C4 0.026(5) 0.026(5) 0.013(4) -0.004(3) -0.001(3) -0.007(4)
C4' 0.017(4) 0.019(4) 0.020(4) 0.005(3) -0.003(3) -0.002(3)
C5 0.033(5) 0.027(5) 0.019(4) -0.004(4) 0.010(4) 0.007(4)
C5' 0.010(3) 0.034(5) 0.023(4) -0.013(4) 0.004(3) -0.007(3)
C6 0.039(6) 0.038(6) 0.015(4) 0.008(4) 0.007(4) 0.015(5)
C6' 0.011(4) 0.034(6) 0.048(6) -0.015(5) 0.009(4) -0.003(4)
C7 0.016(4) 0.038(6) 0.022(5) 0.008(4) 0.002(4) 0.007(4)
C7' 0.036(5) 0.021(5) 0.020(4) -0.001(4) 0.012(4) -0.011(4)
C8 0.010(3) 0.031(5) 0.009(3) 0.000(3) 0.007(2) 0.002(3)
C8' 0.037(5) 0.017(4) 0.015(4) -0.010(3) -0.002(3) -0.006(3)
C9 0.015(4) 0.067(8) 0.028(5) 0.029(5) -0.006(4) -0.004(4)
C9' 0.032(5) 0.022(5) 0.019(4) -0.007(4) 0.007(4) -0.005(4)
C10 0.054(7) 0.015(4) 0.028(5) 0.001(4) 0.015(4) 0.007(4)
C10' 0.038(5) 0.038(6) 0.022(4) -0.008(4) 0.005(4) -0.012(4)
C11 0.030(5) 0.036(6) 0.021(5) 0.005(4) 0.006(4) 0.006(5)
C11' 0.045(6) 0.040(6) 0.027(5) -0.005(5) -0.002(5) 0.009(5)
C12 0.016(4) 0.018(4) 0.017(4) 0.001(3) 0.000(3) 0.001(3)
C12' 0.039(5) 0.017(4) 0.008(4) -0.007(3) 0.004(3) 0.001(4)
C13 0.037(5) 0.015(4) 0.022(4) 0.012(3) -0.001(4) 0.009(3)
C13' 0.048(7) 0.035(6) 0.015(4) -0.003(4) 0.001(4) -0.009(5)
C14 0.044(6) 0.020(5) 0.012(4) -0.006(3) -0.003(4) 0.008(4)
C14' 0.046(7) 0.037(7) 0.033(6) -0.004(5) 0.011(5) 0.016(6)
C15 0.026(5) 0.036(6) 0.027(5) 0.017(5) -0.003(4) -0.008(5)
C15' 0.035(5) 0.026(5) 0.025(4) 0.002(4) 0.015(4) -0.002(4)
C16 0.033(5) 0.040(6) 0.011(3) 0.001(3) 0.002(3) 0.014(4)
C16' 0.035(6) 0.027(6) 0.055(7) 0.001(5) 0.019(5) -0.002(5)
C17 0.024(6) 0.038(7) 0.053(8) -0.005(6) 0.021(5) -0.006(5)
C17' 0.049(6) 0.018(5) 0.032(5) 0.012(4) 0.001(4) -0.002(4)
C18 0.023(5) 0.019(5) 0.030(5) -0.005(4) 0.011(4) -0.001(4)
C18' 0.045(6) 0.018(5) 0.043(6) 0.011(5) 0.012(5) 0.004(4)
C19 0.014(4) 0.029(6) 0.048(7) -0.008(5) -0.004(4) 0.004(4)
C19' 0.046(7) 0.039(7) 0.011(4) 0.008(4) 0.001(4) -0.004(5)
C20 0.032(6) 0.033(6) 0.032(6) 0.004(5) -0.007(4) 0.001(5)
C20' 0.049(6) 0.007(4) 0.030(5) -0.007(3) 0.001(4) -0.002(4)
C21 0.021(5) 0.033(6) 0.037(5) 0.001(4) 0.004(4) 0.005(4)
C21' 0.038(6) 0.025(6) 0.032(6) 0.002(5) -0.011(5) 0.002(5)
C22 0.049(6) 0.009(4) 0.025(5) 0.009(4) 0.002(4) -0.003(4)
C22' 0.031(5) 0.021(5) 0.033(5) 0.005(4) 0.001(4) -0.007(4)
C23 0.015(4) 0.023(5) 0.048(6) -0.007(5) 0.001(4) -0.005(4)
C23' 0.031(6) 0.019(5) 0.035(6) -0.001(4) 0.009(5) 0.003(4)
C24 0.010(3) 0.036(5) 0.022(4) -0.005(4) 0.007(3) 0.002(3)
C24' 0.032(5) 0.044(6) 0.025(4) 0.007(4) 0.015(4) -0.007(4)

loop_
_atom_type_symbol
_atom_type_description
_atom_type_scat_dispersion_real
_atom_type_scat_dispersion_imag
_atom_type_scat_source
C C 0.0033 0.0016 'International Tables Vol C Tables 4.2.6.8 and 6.1.1.4'
H H 0.0000 0.0000 'International Tables Vol C Tables 4.2.6.8 and 6.1.1.4'
Ge Ge 0.1547 1.8001 'International Tables Vol C Tables 4.2.6.8 and 6.1.1.4'
N N 0.0061 0.0033 'International Tables Vol C Tables 4.2.6.8 and 6.1.1.4'
S S 0.1246 0.1234 'International Tables Vol C Tables 4.2.6.8 and 6.1.1.4'
Si Si 0.0817 0.0704 'International Tables Vol C Tables 4.2.6.8 and 6.1.1.4'

loop_
_geom_angle_atom_site_label_1
_geom_angle_atom_site_label_2
_geom_angle_atom_site_label_3
_geom_angle
_geom_angle_site_symmetry_1
_geom_angle_site_symmetry_3
_geom_angle_publ_flag
N2 Ge1 N1 66.3(3) . . ?
N2 Ge1 S1 115.5(3) . . ?
N1 Ge1 S1 116.1(3) . . ?
N2 Ge1 C1 34.6(3) . . ?
N1 Ge1 C1 31.6(3) . . ?
S1 Ge1 C1 120.5(2) . . ?
N2 Ge1 Si1 116.8(3) . . ?
N1 Ge1 Si1 113.0(3) . . ?
S1 Ge1 Si1 118.43(11) . . ?
C1 Ge1 Si1 120.9(2) . . ?
N1' Ge1' N2' 66.2(3) . . ?
N1' Ge1' S1' 115.8(3) . . ?
N2' Ge1' S1' 116.0(3) . . ?
N1' Ge1' Si1' 113.9(3) . . ?
N2' Ge1' Si1' 115.2(2) . . ?
S1' Ge1' Si1' 118.81(11) . . ?
N1' Ge1' C1' 34.6(3) . . ?
N2' Ge1' C1' 31.6(3) . . ?
S1' Ge1' C1' 121.5(2) . . ?
Si1' Ge1' C1' 119.7(2) . . ?
Si2 Si1 Si4 111.64(15) . . ?
Si2 Si1 Si3 105.65(16) . . ?
Si4 Si1 Si3 108.04(15) . . ?
Si2 Si1 Ge1 105.57(13) . . ?
Si4 Si1 Ge1 116.08(14) . . ?
Si3 Si1 Ge1 109.36(13) . . ?
Si2' Si1' Si4' 108.02(15) . . ?
Si2' Si1' Si3' 105.29(15) . . ?
Si4' Si1' Si3' 111.12(16) . . ?
Si2' Si1' Ge1' 110.51(14) . . ?
Si4' Si1' Ge1' 116.22(13) . . ?
Si3' Si1' Ge1' 105.14(13) . . ?
C1 N1 C8 126.4(8) . . ?
C1 N1 Ge1 94.1(6) . . ?
C8 N1 Ge1 139.6(6) . . ?
C1' N1' C8' 136.4(8) . . ?
C1' N1' Ge1' 90.9(6) . . ?
C8' N1' Ge1' 132.7(6) . . ?
N1 C1 N2 107.6(8) . . ?
N1 C1 C2 129.0(8) . . ?
N2 C1 C2 123.2(8) . . ?
N1 C1 Ge1 54.3(5) . . ?
N2 C1 Ge1 53.4(5) . . ?
C2 C1 Ge1 176.0(6) . . ?
N2' C1' N1' 109.8(9) . . ?
N2' C1' C2' 129.3(9) . . ?
N1' C1' C2' 120.7(9) . . ?
N2' C1' Ge1' 55.3(5) . . ?
N1' C1' Ge1' 54.5(5) . . ?
C2' C1' Ge1' 173.9(7) . . ?
C18 Si2 C16 106.5(5) . . ?
C18 Si2 C17 110.3(5) . . ?
C16 Si2 C17 107.7(6) . . ?
C18 Si2 Si1 109.8(4) . . ?
C16 Si2 Si1 115.0(3) . . ?
C17 Si2 Si1 107.5(4) . . ?
C21' Si2' C19' 107.3(5) . . ?
C21' Si2' C20' 105.8(5) . . ?
C19' Si2' C20' 112.1(6) . . ?
C21' Si2' Si1' 109.7(4) . . ?
C19' Si2' Si1' 111.2(4) . . ?
C20' Si2' Si1' 110.5(4) . . ?
C1 N2 C12 128.3(8) . . ?
C1 N2 Ge1 92.0(6) . . ?
C12 N2 Ge1 139.2(7) . . ?
C1' N2' C12' 131.6(8) . . ?
C1' N2' Ge1' 93.1(6) . . ?
C12' N2' Ge1' 134.1(7) . . ?
C7 C2 C3 121.1(9) . . ?
C7 C2 C1 122.0(9) . . ?
C3 C2 C1 116.6(9) . . ?
C7' C2' C1' 124.4(10) . . ?
C7' C2' C3' 117.5(9) . . ?
C1' C2' C3' 118.0(9) . . ?
C21 Si3 C20 109.7(6) . . ?
C21 Si3 C19 107.0(5) . . ?
C20 Si3 C19 106.5(5) . . ?
C21 Si3 Si1 112.3(4) . . ?
C20 Si3 Si1 112.0(4) . . ?
C19 Si3 Si1 109.0(4) . . ?
C24' Si3' C22' 109.8(6) . . ?
C24' Si3' C23' 105.5(6) . . ?
C22' Si3' C23' 108.5(5) . . ?
C24' Si3' Si1' 111.4(4) . . ?
C22' Si3' Si1' 112.5(4) . . ?
C23' Si3' Si1' 108.8(4) . . ?
C4 C3 C2 119.9(10) . . ?
C4' C3' C2' 121.2(9) . . ?
C22 Si4 C23 107.0(5) . . ?
C22 Si4 C24 111.1(5) . . ?
C23 Si4 C24 107.2(5) . . ?
C22 Si4 Si1 114.4(4) . . ?
C23 Si4 Si1 107.3(4) . . ?
C24 Si4 Si1 109.5(4) . . ?
C17' Si4' C18' 111.4(5) . . ?
C17' Si4' C16' 109.5(5) . . ?
C18' Si4' C16' 105.3(6) . . ?
C17' Si4' Si1' 109.0(4) . . ?
C18' Si4' Si1' 109.2(4) . . ?
C16' Si4' Si1' 112.4(4) . . ?
C3 C4 C5 116.5(9) . . ?
C3' C4' C5' 119.2(9) . . ?
C6 C5 C4 121.7(10) . . ?
C6' C5' C4' 117.4(9) . . ?
C5 C6 C7 122.3(11) . . ?
C5' C6' C7' 124.6(10) . . ?
C2 C7 C6 118.4(10) . . ?
C2' C7' C6' 119.9(10) . . ?
N1 C8 C10 114.4(8) . . ?
N1 C8 C9 112.0(8) . . ?
C10 C8 C9 113.1(9) . . ?
N1 C8 C11 102.7(7) . . ?
C10 C8 C11 110.1(9) . . ?
C9 C8 C11 103.4(8) . . ?
C9' C8' C11' 113.5(9) . . ?
C9' C8' N1' 108.4(8) . . ?
C11' C8' N1' 109.8(9) . . ?
C9' C8' C10' 110.7(9) . . ?
C11' C8' C10' 105.6(9) . . ?
N1' C8' C10' 108.7(8) . . ?
N2 C12 C15 111.8(8) . . ?
N2 C12 C14 116.0(9) . . ?
C15 C12 C14 109.8(9) . . ?
N2 C12 C13 104.5(8) . . ?
C15 C12 C13 104.2(8) . . ?
C14 C12 C13 109.7(8) . . ?
C15' C12' C13' 108.7(9) . . ?
C15' C12' N2' 106.9(8) . . ?
C13' C12' N2' 106.0(9) . . ?
C15' C12' C14' 113.2(10) . . ?
C13' C12' C14' 110.7(10) . . ?
N2' C12' C14' 111.0(9) . . ?

loop_
_geom_bond_atom_site_label_1
_geom_bond_atom_site_label_2
_geom_bond_distance
_geom_bond_site_symmetry_2
_geom_bond_publ_flag
Ge1 N2 1.930(8) . ?
Ge1 N1 1.957(9) . ?
Ge1 S1 2.091(3) . ?
Ge1 C1 2.404(8) . ?
Ge1 Si1 2.409(3) . ?
Ge1' N1' 2.013(8) . ?
Ge1' N2' 2.034(7) . ?
Ge1' S1' 2.053(3) . ?
Ge1' Si1' 2.414(3) . ?
Ge1' C1' 2.471(10) . ?
Si1 Si2 2.350(4) . ?
Si1 Si4 2.358(4) . ?
Si1 Si3 2.369(4) . ?
Si1' Si2' 2.354(4) . ?
Si1' Si4' 2.360(4) . ?
Si1' Si3' 2.372(4) . ?
N1 C1 1.264(12) . ?
N1 C8 1.470(12) . ?
N1' C1' 1.403(12) . ?
N1' C8' 1.500(12) . ?
C1 N2 1.368(12) . ?
C1 C2 1.553(13) . ?
C1' N2' 1.297(13) . ?
C1' C2' 1.446(14) . ?
Si2 C18 1.885(11) . ?
Si2 C16 1.892(10) . ?
Si2 C17 1.894(12) . ?
Si2' C21' 1.861(12) . ?
Si2' C19' 1.894(10) . ?
Si2' C20' 1.912(10) . ?
N2 C12 1.475(12) . ?
N2' C12' 1.494(12) . ?
C2 C7 1.298(16) . ?
C2 C3 1.441(12) . ?
C2' C7' 1.344(15) . ?
C2' C3' 1.469(14) . ?
Si3 C21 1.827(12) . ?
Si3 C20 1.847(12) . ?
Si3 C19 1.903(10) . ?
Si3' C24' 1.836(12) . ?
Si3' C22' 1.864(12) . ?
Si3' C23' 1.867(11) . ?
C3 C4 1.360(14) . ?
C3' C4' 1.354(14) . ?
Si4 C22 1.862(10) . ?
Si4 C23 1.886(10) . ?
Si4 C24 1.912(9) . ?
Si4' C17' 1.815(11) . ?
Si4' C18' 1.878(12) . ?
Si4' C16' 1.882(13) . ?
C4 C5 1.452(14) . ?
C4' C5' 1.475(14) . ?
C5 C6 1.264(15) . ?
C5' C6' 1.302(16) . ?
C6 C7 1.433(15) . ?
C6' C7' 1.426(13) . ?
C8 C10 1.542(15) . ?
C8 C9 1.581(14) . ?
C8 C11 1.602(14) . ?
C8' C9' 1.424(14) . ?
C8' C11' 1.474(15) . ?
C8' C10' 1.507(15) . ?
C12 C15 1.544(14) . ?
C12 C14 1.551(13) . ?
C12 C13 1.585(13) . ?
C12' C15' 1.461(15) . ?
C12' C13' 1.489(15) . ?
C12' C14' 1.509(16) . ?

loop_
_geom_hbond_atom_site_label_D
_geom_hbond_atom_site_label_H
_geom_hbond_atom_site_label_A
_geom_hbond_distance_DH
_geom_hbond_distance_HA
_geom_hbond_distance_DA
_geom_hbond_angle_DHA
_geom_hbond_site_symmetry_A
_geom_hbond_publ_flag
C14 H14A S1 0.98 3.03 3.934(11) 154.4 2_564 yes

loop_
_geom_torsion_atom_site_label_1
_geom_torsion_atom_site_label_2
_geom_torsion_atom_site_label_3
_geom_torsion_atom_site_label_4
_geom_torsion
_geom_torsion_site_symmetry_1
_geom_torsion_site_symmetry_2
_geom_torsion_site_symmetry_3
_geom_torsion_site_symmetry_4
_geom_torsion_publ_flag
C8 N1 C1 N2 178.0(9) . . . . ?
Ge1 N1 C1 N2 -2.3(8) . . . . ?
C8 N1 C1 C2 3.3(16) . . . . ?
Ge1 N1 C1 C2 -177.0(9) . . . . ?
C8 N1 C1 Ge1 -179.7(11) . . . . ?
C8' N1' C1' N2' 177.8(11) . . . . ?
Ge1' N1' C1' N2' 0.2(8) . . . . ?
C8' N1' C1' C2' -7.0(18) . . . . ?
Ge1' N1' C1' C2' 175.5(9) . . . . ?
C8' N1' C1' Ge1' 177.6(14) . . . . ?
N1 C1 N2 C12 175.7(9) . . . . ?
C2 C1 N2 C12 -9.2(15) . . . . ?
Ge1 C1 N2 C12 173.4(12) . . . . ?
N1 C1 N2 Ge1 2.3(8) . . . . ?
C2 C1 N2 Ge1 177.4(8) . . . . ?
N1' C1' N2' C12' 168.5(9) . . . . ?
C2' C1' N2' C12' -6.2(18) . . . . ?
Ge1' C1' N2' C12' 168.7(12) . . . . ?
N1' C1' N2' Ge1' -0.2(8) . . . . ?
C2' C1' N2' Ge1' -174.9(10) . . . . ?
N1 C1 C2 C7 89.9(13) . . . . ?
N2 C1 C2 C7 -84.1(13) . . . . ?
N1 C1 C2 C3 -85.0(13) . . . . ?
N2 C1 C2 C3 101.0(11) . . . . ?
N2' C1' C2' C7' 91.4(14) . . . . ?
N1' C1' C2' C7' -82.7(14) . . . . ?
N2' C1' C2' C3' -85.8(14) . . . . ?
N1' C1' C2' C3' 100.0(11) . . . . ?
C7 C2 C3 C4 1.1(16) . . . . ?
C1 C2 C3 C4 176.0(9) . . . . ?
C7' C2' C3' C4' 4.9(15) . . . . ?
C1' C2' C3' C4' -177.7(10) . . . . ?
C2 C3 C4 C5 -0.5(15) . . . . ?
C2' C3' C4' C5' -3.7(15) . . . . ?
C3 C4 C5 C6 1.6(16) . . . . ?
C3' C4' C5' C6' 1.0(15) . . . . ?
C4 C5 C6 C7 -3.1(17) . . . . ?
C4' C5' C6' C7' 0.5(16) . . . . ?
C3 C2 C7 C6 -2.4(16) . . . . ?
C1 C2 C7 C6 -177.1(9) . . . . ?
C5 C6 C7 C2 3.5(17) . . . . ?
C1' C2' C7' C6' 179.4(9) . . . . ?
C3' C2' C7' C6' -3.4(15) . . . . ?
C5' C6' C7' C2' 0.9(17) . . . . ?
C1 N1 C8 C10 -61.1(13) . . . . ?
Ge1 N1 C8 C10 119.4(10) . . . . ?
C1 N1 C8 C9 69.3(13) . . . . ?
Ge1 N1 C8 C9 -110.2(10) . . . . ?
C1 N1 C8 C11 179.6(9) . . . . ?
Ge1 N1 C8 C11 0.1(13) . . . . ?
C1' N1' C8' C9' -170.6(11) . . . . ?
Ge1' N1' C8' C9' 6.1(14) . . . . ?
C1' N1' C8' C11' 64.9(15) . . . . ?
Ge1' N1' C8' C11' -118.4(10) . . . . ?
C1' N1' C8' C10' -50.2(16) . . . . ?
Ge1' N1' C8' C10' 126.5(9) . . . . ?
C1 N2 C12 C15 -56.8(14) . . . . ?
Ge1 N2 C12 C15 113.1(11) . . . . ?
C1 N2 C12 C14 70.2(13) . . . . ?
Ge1 N2 C12 C14 -120.0(10) . . . . ?
C1 N2 C12 C13 -168.9(10) . . . . ?
Ge1 N2 C12 C13 1.0(13) . . . . ?
C1' N2' C12' C15' -175.2(10) . . . . ?
Ge1' N2' C12' C15' -10.9(13) . . . . ?
C1' N2' C12' C13' 69.0(13) . . . . ?
Ge1' N2' C12' C13' -126.8(9) . . . . ?
C1' N2' C12' C14' -51.3(15) . . . . ?
Ge1' N2' C12' C14' 113.0(10) . . . . ?
